data_4028035
loop_
_publ_author_name
'Koichi Mitsudo'
'Jyunji Harada'
'Yo Tanaka'
'Hiroki Mandai'
'Chie Nishioka'
'Hideo Tanaka'
'Atsushi Wakamiya'
'Yasujiro Murata'
'Seiji Suga'

_publ_contact_author_address
;
Graduate School of Natural Science and Technology, Okayama University,
3-1-1 Tsushima-naka, Okayama 700-8530, Japan
;
_publ_contact_author_email suga@cc.okayama-u.ac.jp
_publ_contact_author_fax +81-86-251-8081
_publ_contact_author_name 'Seiji Suga'
_publ_contact_author_phone +81-86-251-8081
_publ_section_title
;
 Synthesis of Hexa(furan-2-yl)benzenes and Their \p-Extended Derivatives
;
_journal_name_full 'Journal of Organic Chemistry'
_journal_page_first 2763
_journal_page_last 2768
_journal_paper_doi 10.1021/jo302652r
_journal_volume 78
_journal_year 2013
_chemical_formula_moiety 'C30 H18 O6'
_chemical_formula_sum 'C30 H18 O6'
_chemical_formula_weight 474.44
_chemical_name_systematic
;
 hexa(furan-2-yl)benzene
;
_space_group_IT_number 2
_symmetry_cell_setting triclinic
_symmetry_space_group_name_Hall '-P 1'
_symmetry_space_group_name_H-M 'P -1'
_atom_sites_solution_hydrogens geom
_atom_sites_solution_primary direct
_atom_sites_solution_secondary difmap
_audit_creation_method SHELXL-97
_cell_angle_alpha 108.22(3)
_cell_angle_beta 100.96(3)
_cell_angle_gamma 104.09(4)
_cell_formula_units_Z 1
_cell_length_a 5.765(3)
_cell_length_b 9.629(4)
_cell_length_c 11.290(6)
_cell_measurement_reflns_used 1958
_cell_measurement_temperature 93.1500
_cell_measurement_theta_max 27.4083
_cell_measurement_theta_min 3.6071
_cell_volume 552.8(5)
_computing_cell_refinement 'CrystalClear (Rigaku Inc., 2008)'
_computing_data_collection 'CrystalClear (Rigaku Inc., 2008)'
_computing_data_reduction 'CrystalClear (Rigaku Inc., 2008)'
_computing_molecular_graphics 'Yadokari-XG 2009 (Wakita Nemoto et al., 2009)'
_computing_publication_material 'Yadokari-XG 2009 (Wakita,Nemoto et al., 2009)'
_computing_structure_refinement 'SHELXL-97 (Sheldrick, 1997)'
_computing_structure_solution 'SIR2004 (Burla, et al., 2005)'
_diffrn_ambient_temperature 93.1500
_diffrn_detector_area_resol_mean 28.5714
_diffrn_measured_fraction_theta_full 0.993
_diffrn_measured_fraction_theta_max 0.993
_diffrn_measurement_device_type 'Rigaku Saturn724'
_diffrn_measurement_method dtprofit.ref
_diffrn_radiation_monochromator Confocal
_diffrn_radiation_source 'Rotating Anode'
_diffrn_radiation_type MoK\a
_diffrn_radiation_wavelength 0.71075
_diffrn_reflns_av_R_equivalents 0.0277
_diffrn_reflns_av_sigmaI/netI 0.0298
_diffrn_reflns_limit_h_max 7
_diffrn_reflns_limit_h_min -7
_diffrn_reflns_limit_k_max 12
_diffrn_reflns_limit_k_min -12
_diffrn_reflns_limit_l_max 14
_diffrn_reflns_limit_l_min -14
_diffrn_reflns_number 8683
_diffrn_reflns_theta_full 27.41
_diffrn_reflns_theta_max 27.41
_diffrn_reflns_theta_min 3.61
_exptl_absorpt_coefficient_mu 0.100
_exptl_absorpt_correction_T_max 1.0000
_exptl_absorpt_correction_T_min 0.8801
_exptl_absorpt_correction_type multi-scan
_exptl_absorpt_process_details 'REQAB (Rigaku, 1998)'
_exptl_crystal_colour Yellow
_exptl_crystal_density_diffrn 1.425
_exptl_crystal_description Block
_exptl_crystal_F_000 246
_exptl_crystal_size_max 0.2400
_exptl_crystal_size_mid 0.1800
_exptl_crystal_size_min 0.0800
_refine_diff_density_max 0.302
_refine_diff_density_min -0.291
_refine_diff_density_rms 0.048
_refine_ls_extinction_method none
_refine_ls_goodness_of_fit_ref 1.081
_refine_ls_hydrogen_treatment constr
_refine_ls_matrix_type full
_refine_ls_number_parameters 163
_refine_ls_number_reflns 2499
_refine_ls_number_restraints 0
_refine_ls_restrained_S_all 1.081
_refine_ls_R_factor_all 0.0454
_refine_ls_R_factor_gt 0.0388
_refine_ls_shift/su_max 0.000
_refine_ls_shift/su_mean 0.000
_refine_ls_structure_factor_coef Fsqd
_refine_ls_weighting_details 'calc w=1/[\s^2^(Fo^2^)+(0.0661P)^2^+0.0859P] where P=(Fo^2^+2Fc^2^)/3'
_refine_ls_weighting_scheme calc
_refine_ls_wR_factor_gt 0.1083
_refine_ls_wR_factor_ref 0.1121
_reflns_number_gt 2091
_reflns_number_total 2499
_reflns_threshold_expression >2sigma(I)
_cod_data_source_file jo302652r_si_002_3.cif
_cod_data_source_block 2a
_cod_original_cell_volume 552.8(4)
_cod_database_code 4028035

loop_
_symmetry_equiv_pos_as_xyz
'x, y, z'
'-x, -y, -z'

loop_
_atom_site_label
_atom_site_type_symbol
_atom_site_fract_x
_atom_site_fract_y
_atom_site_fract_z
_atom_site_U_iso_or_equiv
_atom_site_adp_type
_atom_site_occupancy
_atom_site_symmetry_multiplicity
_atom_site_calc_flag
_atom_site_refinement_flags
C1 C 0.1325(2) 0.91478(14) 0.54796(11) 0.0139(3) Uani 1 1 d .
C2 C 0.0325(2) 0.86965(14) 0.41243(11) 0.0144(3) Uani 1 1 d .
C3 C -0.1004(2) 0.95564(14) 0.36396(11) 0.0145(3) Uani 1 1 d .
O1 O 0.51702(17) 0.86642(11) 0.62558(9) 0.0212(2) Uani 1 1 d .
O2 O -0.14229(16) 0.62838(10) 0.22469(8) 0.0190(2) Uani 1 1 d .
O3 O -0.02906(16) 0.88645(10) 0.15163(8) 0.0178(2) Uani 1 1 d .
C4 C 0.2620(2) 0.81858(14) 0.59637(11) 0.0146(3) Uani 1 1 d .
C5 C 0.1768(3) 0.68333(15) 0.61161(12) 0.0192(3) Uani 1 1 d .
H5 H 0.0078 0.6263 0.5976 0.023 Uiso 1 1 calc R
C6 C 0.3963(3) 0.64314(16) 0.65364(13) 0.0246(3) Uani 1 1 d .
H6 H 0.3999 0.5542 0.6727 0.030 Uiso 1 1 calc R
C7 C 0.5926(3) 0.75607(17) 0.66024(13) 0.0248(3) Uani 1 1 d .
H7 H 0.7615 0.7596 0.6855 0.030 Uiso 1 1 calc R
C8 C 0.0680(2) 0.73259(14) 0.32303(11) 0.0153(3) Uani 1 1 d .
C9 C 0.2700(2) 0.68742(16) 0.31035(12) 0.0194(3) Uani 1 1 d .
H9 H 0.4362 0.7383 0.3660 0.023 Uiso 1 1 calc R
C10 C 0.1842(3) 0.54818(16) 0.19682(13) 0.0227(3) Uani 1 1 d .
H10 H 0.2823 0.4889 0.1619 0.027 Uiso 1 1 calc R
C11 C -0.0628(3) 0.51771(16) 0.14927(13) 0.0225(3) Uani 1 1 d .
H11 H -0.1681 0.4313 0.0737 0.027 Uiso 1 1 calc R
C12 C -0.1952(2) 0.91514(14) 0.22220(11) 0.0153(3) Uani 1 1 d .
C13 C -0.4177(2) 0.89453(15) 0.14142(12) 0.0191(3) Uani 1 1 d .
H13 H -0.5625 0.9075 0.1656 0.023 Uiso 1 1 calc R
C14 C -0.3917(3) 0.84915(15) 0.01214(12) 0.0202(3) Uani 1 1 d .
H14 H -0.5159 0.8261 -0.0662 0.024 Uiso 1 1 calc R
C15 C -0.1567(3) 0.84569(15) 0.02366(12) 0.0198(3) Uani 1 1 d .
H15 H -0.0884 0.8187 -0.0472 0.024 Uiso 1 1 calc R

loop_
_atom_site_aniso_label
_atom_site_aniso_U_11
_atom_site_aniso_U_22
_atom_site_aniso_U_33
_atom_site_aniso_U_23
_atom_site_aniso_U_13
_atom_site_aniso_U_12
C1 0.0124(6) 0.0150(6) 0.0145(6) 0.0059(5) 0.0041(4) 0.0043(5)
C2 0.0140(6) 0.0140(6) 0.0141(6) 0.0041(5) 0.0048(4) 0.0037(5)
C3 0.0140(6) 0.0147(6) 0.0127(5) 0.0044(5) 0.0028(4) 0.0027(5)
O1 0.0174(5) 0.0240(5) 0.0227(5) 0.0092(4) 0.0044(4) 0.0082(4)
O2 0.0211(5) 0.0158(5) 0.0151(4) 0.0021(4) 0.0029(4) 0.0044(4)
O3 0.0193(5) 0.0212(5) 0.0123(4) 0.0050(4) 0.0047(3) 0.0068(4)
C4 0.0149(6) 0.0172(6) 0.0113(5) 0.0039(5) 0.0033(4) 0.0068(5)
C5 0.0221(6) 0.0163(6) 0.0188(6) 0.0049(5) 0.0081(5) 0.0061(5)
C6 0.0388(8) 0.0236(7) 0.0195(6) 0.0110(6) 0.0102(6) 0.0187(6)
C7 0.0257(7) 0.0331(8) 0.0208(7) 0.0104(6) 0.0054(5) 0.0190(6)
C8 0.0186(6) 0.0142(6) 0.0115(5) 0.0045(5) 0.0026(4) 0.0045(5)
C9 0.0232(7) 0.0214(7) 0.0152(6) 0.0064(5) 0.0058(5) 0.0105(5)
C10 0.0334(8) 0.0218(7) 0.0185(6) 0.0073(5) 0.0112(6) 0.0161(6)
C11 0.0353(8) 0.0147(6) 0.0153(6) 0.0021(5) 0.0082(5) 0.0082(6)
C12 0.0202(6) 0.0129(6) 0.0135(6) 0.0044(5) 0.0061(5) 0.0062(5)
C13 0.0210(6) 0.0212(7) 0.0149(6) 0.0060(5) 0.0036(5) 0.0087(5)
C14 0.0265(7) 0.0190(6) 0.0122(6) 0.0049(5) 0.0010(5) 0.0071(5)
C15 0.0285(7) 0.0184(6) 0.0111(6) 0.0046(5) 0.0054(5) 0.0066(5)

loop_
_atom_type_symbol
_atom_type_description
_atom_type_scat_dispersion_real
_atom_type_scat_dispersion_imag
_atom_type_scat_source
C C 0.0033 0.0016 'International Tables Vol C Tables 4.2.6.8 and 6.1.1.4'
H H 0.0000 0.0000 'International Tables Vol C Tables 4.2.6.8 and 6.1.1.4'
O O 0.0106 0.0060 'International Tables Vol C Tables 4.2.6.8 and 6.1.1.4'

loop_
_geom_angle_atom_site_label_1
_geom_angle_atom_site_label_2
_geom_angle_atom_site_label_3
_geom_angle
_geom_angle_site_symmetry_1
C3 C1 C2 120.68(11) 2_576
C3 C1 C4 120.57(11) 2_576
C2 C1 C4 118.68(11) .
C1 C2 C3 119.82(11) .
C1 C2 C8 119.23(11) .
C3 C2 C8 120.95(11) .
C1 C3 C2 119.50(11) 2_576
C1 C3 C12 119.80(11) 2_576
C2 C3 C12 120.64(11) .
C4 O1 C7 106.29(11) .
C11 O2 C8 105.88(11) .
C15 O3 C12 106.10(10) .
C5 C4 O1 110.62(12) .
C5 C4 C1 132.52(12) .
O1 C4 C1 116.74(11) .
C4 C5 C6 105.88(13) .
C4 C5 H5 127.1 .
C6 C5 H5 127.1 .
C7 C6 C5 106.37(13) .
C7 C6 H6 126.8 .
C5 C6 H6 126.8 .
C6 C7 O1 110.85(12) .
C6 C7 H7 124.6 .
O1 C7 H7 124.6 .
C9 C8 O2 110.10(11) .
C9 C8 C2 133.82(12) .
O2 C8 C2 115.96(11) .
C8 C9 C10 106.60(13) .
C8 C9 H9 126.7 .
C10 C9 H9 126.7 .
C11 C10 C9 106.49(13) .
C11 C10 H10 126.8 .
C9 C10 H10 126.8 .
C10 C11 O2 110.92(12) .
C10 C11 H11 124.5 .
O2 C11 H11 124.5 .
C13 C12 O3 110.11(11) .
C13 C12 C3 134.14(12) .
O3 C12 C3 115.72(11) .
C12 C13 C14 106.47(12) .
C12 C13 H13 126.8 .
C14 C13 H13 126.8 .
C15 C14 C13 106.48(12) .
C15 C14 H14 126.8 .
C13 C14 H14 126.8 .
C14 C15 O3 110.84(12) .
C14 C15 H15 124.6 .
O3 C15 H15 124.6 .

loop_
_geom_bond_atom_site_label_1
_geom_bond_atom_site_label_2
_geom_bond_distance
_geom_bond_site_symmetry_2
C1 C3 1.4095(18) 2_576
C1 C2 1.4104(18) .
C1 C4 1.4872(17) .
C2 C3 1.4157(18) .
C2 C8 1.4763(18) .
C3 C1 1.4096(18) 2_576
C3 C12 1.4783(18) .
O1 C4 1.3690(17) .
O1 C7 1.3756(18) .
O2 C11 1.3747(17) .
O2 C8 1.3816(17) .
O3 C15 1.3723(16) .
O3 C12 1.3821(16) .
C4 C5 1.3518(19) .
C5 C6 1.449(2) .
C5 H5 0.9500 .
C6 C7 1.337(2) .
C6 H6 0.9500 .
C7 H7 0.9500 .
C8 C9 1.3555(19) .
C9 C10 1.431(2) .
C9 H9 0.9500 .
C10 C11 1.345(2) .
C10 H10 0.9500 .
C11 H11 0.9500 .
C12 C13 1.3545(19) .
C13 C14 1.4353(19) .
C13 H13 0.9500 .
C14 C15 1.346(2) .
C14 H14 0.9500 .
C15 H15 0.9500 .

loop_
_geom_torsion_atom_site_label_1
_geom_torsion_atom_site_label_2
_geom_torsion_atom_site_label_3
_geom_torsion_atom_site_label_4
_geom_torsion
_geom_torsion_site_symmetry_1
_geom_torsion_site_symmetry_4
C3 C1 C2 C3 0.37(19) 2_576 .
C4 C1 C2 C3 177.46(11) . .
C3 C1 C2 C8 -179.52(11) 2_576 .
C4 C1 C2 C8 -2.43(17) . .
C1 C2 C3 C1 -0.37(19) . 2_576
C8 C2 C3 C1 179.52(11) . 2_576
C1 C2 C3 C12 176.79(11) . .
C8 C2 C3 C12 -3.32(18) . .
C7 O1 C4 C5 0.03(13) . .
C7 O1 C4 C1 -176.47(10) . .
C3 C1 C4 C5 98.60(17) 2_576 .
C2 C1 C4 C5 -78.50(18) . .
C3 C1 C4 O1 -85.84(14) 2_576 .
C2 C1 C4 O1 97.07(14) . .
O1 C4 C5 C6 -0.06(14) . .
C1 C4 C5 C6 175.71(13) . .
C4 C5 C6 C7 0.07(14) . .
C5 C6 C7 O1 -0.05(15) . .
C4 O1 C7 C6 0.01(15) . .
C11 O2 C8 C9 -0.80(14) . .
C11 O2 C8 C2 175.86(10) . .
C1 C2 C8 C9 -51.3(2) . .
C3 C2 C8 C9 128.77(16) . .
C1 C2 C8 O2 133.01(12) . .
C3 C2 C8 O2 -46.88(16) . .
O2 C8 C9 C10 0.83(14) . .
C2 C8 C9 C10 -175.00(13) . .
C8 C9 C10 C11 -0.54(15) . .
C9 C10 C11 O2 0.05(16) . .
C8 O2 C11 C10 0.45(15) . .
C15 O3 C12 C13 -0.58(14) . .
C15 O3 C12 C3 177.68(10) . .
C1 C3 C12 C13 -50.7(2) 2_576 .
C2 C3 C12 C13 132.12(16) . .
C1 C3 C12 O3 131.55(12) 2_576 .
C2 C3 C12 O3 -45.60(16) . .
O3 C12 C13 C14 0.41(15) . .
C3 C12 C13 C14 -177.40(13) . .
C12 C13 C14 C15 -0.08(15) . .
C13 C14 C15 O3 -0.28(15) . .
C12 O3 C15 C14 0.53(14) . .
